data_7207318
loop_
_publ_author_name
'Yang, Peng'
'He, Xiang'
'Li, Ming-Xing'
'Ye, Qiong'
'Ge, Jia-Zhen'
'Wang, Zhao-Xi'
'Zhu, Shou-Rong'
'Shao, Min'
'Cai, Hong-Ling'

_publ_section_title
;
 The first homochiral coordination polymer with temperature-independent
 piezoelectric and dielectric properties
;
_journal_issue 6
_journal_name_full 'Journal of Materials Chemistry'
_journal_page_first 2398
_journal_paper_doi 10.1039/c2jm14961c
_journal_volume 22
_journal_year 2012
_chemical_formula_moiety 'C44 H64 Co2 N12 O16'
_chemical_formula_sum 'C44 H64 Co2 N12 O16'
_chemical_formula_weight 1134.93
_chemical_name_systematic
;
?
;
_space_group_IT_number 4
_symmetry_cell_setting monoclinic
_symmetry_space_group_name_Hall 'P 2yb'
_symmetry_space_group_name_H-M 'P 1 21 1'
_atom_sites_solution_hydrogens geom
_atom_sites_solution_primary direct
_atom_sites_solution_secondary difmap
_audit_creation_method SHELXL-97
_cell_angle_alpha 90.00
_cell_angle_beta 95.26(2)
_cell_angle_gamma 90.00
_cell_formula_units_Z 2
_cell_length_a 7.521(12)
_cell_length_b 17.21(3)
_cell_length_c 19.15(3)
_cell_measurement_reflns_used 1595
_cell_measurement_temperature 296(2)
_cell_measurement_theta_max 18.80
_cell_measurement_theta_min 2.37
_cell_volume 2468(7)
_computing_cell_refinement 'Bruker SAINT'
_computing_data_collection 'Bruker APEX2'
_computing_data_reduction 'Bruker SAINT'
_computing_molecular_graphics 'Bruker SHELXTL'
_computing_publication_material 'Bruker SHELXTL'
_computing_structure_refinement 'SHELXL-97 (Sheldrick, 1997)'
_computing_structure_solution 'SHELXS-97 (Sheldrick, 1990)'
_diffrn_ambient_temperature 296(2)
_diffrn_measured_fraction_theta_full 0.996
_diffrn_measured_fraction_theta_max 0.996
_diffrn_radiation_monochromator graphite
_diffrn_radiation_source 'fine-focus sealed tube'
_diffrn_radiation_type MoK\a
_diffrn_radiation_wavelength 0.71073
_diffrn_reflns_av_R_equivalents 0.0909
_diffrn_reflns_av_sigmaI/netI 0.2067
_diffrn_reflns_limit_h_max 4
_diffrn_reflns_limit_h_min -8
_diffrn_reflns_limit_k_max 20
_diffrn_reflns_limit_k_min -20
_diffrn_reflns_limit_l_max 22
_diffrn_reflns_limit_l_min -21
_diffrn_reflns_number 12048
_diffrn_reflns_theta_full 25.00
_diffrn_reflns_theta_max 25.00
_diffrn_reflns_theta_min 2.14
_exptl_absorpt_coefficient_mu 0.755
_exptl_absorpt_correction_T_max 0.8636
_exptl_absorpt_correction_T_min 0.8636
_exptl_absorpt_correction_type multi-scan
_exptl_crystal_density_diffrn 1.527
_exptl_crystal_density_method 'not measured'
_exptl_crystal_F_000 1188
_exptl_crystal_size_max 0.20
_exptl_crystal_size_mid 0.20
_exptl_crystal_size_min 0.20
_refine_diff_density_max 0.618
_refine_diff_density_min -0.863
_refine_diff_density_rms 0.095
_refine_ls_abs_structure_details 'Flack H D (1983), Acta Cryst. A39, 876-881'
_refine_ls_abs_structure_Flack -0.01(2)
_refine_ls_extinction_coef 0.0211(12)
_refine_ls_extinction_expression Fc^*^=kFc[1+0.001xFc^2^\l^3^/sin(2\q)]^-1/4^
_refine_ls_extinction_method SHELXL
_refine_ls_goodness_of_fit_ref 1.035
_refine_ls_hydrogen_treatment constr
_refine_ls_matrix_type full
_refine_ls_number_parameters 674
_refine_ls_number_reflns 8390
_refine_ls_number_restraints 3
_refine_ls_restrained_S_all 1.043
_refine_ls_R_factor_all 0.1661
_refine_ls_R_factor_gt 0.0738
_refine_ls_shift/su_max 0.001
_refine_ls_shift/su_mean 0.000
_refine_ls_structure_factor_coef Fsqd
_refine_ls_weighting_details 'calc w=1/[\s^2^(Fo^2^)+(0.0115P)^2^+0.0000P] where P=(Fo^2^+2Fc^2^)/3'
_refine_ls_weighting_scheme calc
_refine_ls_wR_factor_gt 0.1243
_refine_ls_wR_factor_ref 0.1502
_reflns_number_gt 3866
_reflns_number_total 8390
_reflns_threshold_expression >2sigma(I)
_cod_data_source_file c2jm14961c.txt
_cod_data_source_block 101129b_0m
_cod_depositor_comments
;
The following automatic conversions were performed:

'_exptl_absorpt_correction_type' value 'Multi-scan' changed to
'multi-scan' according to
/home/saulius/struct/CIF-dictionaries/cif_core.dic dictionary named
'cif_core.dic' version 2.4.1 from 2010-06-29.

Automatic conversion script
Id: cif_fix_values 1715 2011-07-08 13:25:40Z adriana 
;
_cod_original_sg_symbol_H-M P21
_cod_database_code 7207318

loop_
_symmetry_equiv_pos_as_xyz
'x, y, z'
'-x, y+1/2, -z'

loop_
_atom_site_label
_atom_site_type_symbol
_atom_site_fract_x
_atom_site_fract_y
_atom_site_fract_z
_atom_site_U_iso_or_equiv
_atom_site_adp_type
_atom_site_occupancy
_atom_site_symmetry_multiplicity
_atom_site_calc_flag
_atom_site_refinement_flags
O6W O 0.8699(12) 0.2371(4) 0.3993(5) 0.091(3) Uani 1 1 d .
H7WA H 1.0090 0.0650 0.4222 0.110 Uiso 1 1 d R
O7W O 0.9390(18) 0.0365(7) 0.4387(6) 0.161(5) Uani 1 1 d .
N7 N 1.3555(14) 0.0673(5) 0.5207(4) 0.051(3) Uani 1 1 d .
C13 C 1.3818(18) 0.0084(6) 0.4761(5) 0.054(3) Uani 1 1 d .
C14 C 1.3564(19) -0.0659(6) 0.4911(6) 0.067(4) Uani 1 1 d .
C17 C 1.3031(15) 0.0465(5) 0.5809(4) 0.042(3) Uani 1 1 d D
C15 C 1.3019(17) -0.0860(5) 0.5546(5) 0.050(3) Uani 1 1 d .
C16 C 1.2752(16) -0.0293(5) 0.6029(5) 0.042(3) Uani 1 1 d .
N1 N 0.3180(13) 0.2991(4) 0.4289(4) 0.043(2) Uani 1 1 d .
C18 C 1.2197(15) -0.0549(5) 0.6683(5) 0.038(3) Uani 1 1 d .
N10 N 1.1970(12) -0.0144(4) 0.7290(4) 0.040(2) Uani 1 1 d .
N9 N 1.1165(12) -0.1334(4) 0.7465(4) 0.045(2) Uani 1 1 d .
C19 C 1.1416(15) -0.0640(5) 0.7772(5) 0.041(3) Uani 1 1 d .
C20 C 1.1088(15) -0.0480(5) 0.8476(5) 0.040(3) Uani 1 1 d .
C22 C 1.1255(16) -0.0892(5) 0.9669(6) 0.048(3) Uani 1 1 d .
C23 C 1.0683(17) -0.0162(7) 0.9829(5) 0.056(3) Uani 1 1 d .
C24 C 1.0466(15) 0.0223(5) 0.8686(5) 0.042(3) Uani 1 1 d .
N12 N 1.0220(12) 0.0397(4) 0.9352(4) 0.040(2) Uani 1 1 d .
Co1 Co 0.3555(2) 0.18619(7) 0.48355(7) 0.0448(5) Uani 1 1 d .
Co2 Co 0.9342(2) 0.15074(7) 0.95755(6) 0.0430(5) Uani 1 1 d .
O1 O 0.5308(11) 0.2246(4) 0.5640(3) 0.058(2) Uani 1 1 d .
O1W O 0.5682(10) 0.1632(3) 0.4277(3) 0.053(2) Uani 1 1 d .
O2 O 0.3529(13) 0.2919(4) 0.6269(4) 0.068(3) Uani 1 1 d .
O2W O 0.1404(11) 0.2148(4) 0.5382(4) 0.061(2) Uani 1 1 d .
O3 O 0.8138(11) 0.2859(4) 0.9011(4) 0.065(2) Uani 1 1 d .
O3W O 0.1833(10) 0.1435(4) 0.3969(3) 0.052(2) Uani 1 1 d .
O4 O 0.9118(11) 0.1778(4) 0.8583(3) 0.055(2) Uani 1 1 d .
O5 O 0.6975(10) 0.1262(4) 0.9932(4) 0.055(2) Uani 1 1 d .
O6 O 0.9230(11) 0.1164(4) 1.0667(4) 0.053(2) Uani 1 1 d .
O7 O 0.5553(12) 0.0608(4) 1.3290(4) 0.064(2) Uani 1 1 d .
O8 O 0.3312(11) 0.1296(4) 1.2805(3) 0.057(2) Uani 1 1 d .
N2 N 0.4231(14) 0.4256(5) 0.2189(4) 0.053(3) Uani 1 1 d .
N3 N 0.4172(13) 0.4073(4) 0.1477(4) 0.053(3) Uani 1 1 d .
N4 N 0.2729(12) 0.3186(4) 0.1992(4) 0.035(2) Uani 1 1 d .
N5 N 0.1543(12) 0.2583(4) 0.2089(3) 0.047(3) Uani 1 1 d D
H5A H 0.1112 0.2327 0.1727 0.057 Uiso 1 1 d R
H5B H 0.1254 0.2458 0.2499 0.057 Uiso 1 1 d R
N6 N 0.1548(13) 0.2176(4) -0.0121(4) 0.048(3) Uani 1 1 d .
N8 N 1.1627(13) -0.1260(4) 0.6782(4) 0.050(3) Uani 1 1 d .
N11 N 1.2720(13) 0.0602(4) 0.7428(3) 0.059(3) Uani 1 1 d D
H11A H 1.2865 0.0782 0.7848 0.071 Uiso 1 1 d R
H11B H 1.3037 0.0874 0.7084 0.071 Uiso 1 1 d R
C1 C 0.2585(16) 0.3617(6) 0.4612(5) 0.052(3) Uani 1 1 d .
H1 H 0.2402 0.3590 0.5085 0.063 Uiso 1 1 calc R
C2 C 0.2237(18) 0.4315(5) 0.4241(6) 0.062(4) Uani 1 1 d .
H2 H 0.1821 0.4746 0.4470 0.074 Uiso 1 1 calc R
C3 C 0.2506(16) 0.4361(6) 0.3550(5) 0.053(3) Uani 1 1 d .
H3 H 0.2299 0.4823 0.3305 0.064 Uiso 1 1 calc R
C4 C 0.3102(15) 0.3698(5) 0.3213(5) 0.041(3) Uani 1 1 d .
C5 C 0.3408(15) 0.3028(5) 0.3601(5) 0.047(3) Uani 1 1 d .
H5 H 0.3787 0.2586 0.3379 0.056 Uiso 1 1 calc R
C6 C 0.3351(16) 0.3715(5) 0.2472(5) 0.043(3) Uani 1 1 d .
C7 C 0.3267(16) 0.3427(5) 0.1383(5) 0.042(3) Uani 1 1 d .
C8 C 0.3096(16) 0.3041(5) 0.0705(5) 0.039(3) Uani 1 1 d .
C9 C 0.4298(16) 0.3171(6) 0.0223(5) 0.050(3) Uani 1 1 d .
H9 H 0.5247 0.3508 0.0335 0.060 Uiso 1 1 calc R
C10 C 0.4136(18) 0.2818(6) -0.0415(5) 0.056(4) Uani 1 1 d .
H10 H 0.4943 0.2923 -0.0742 0.068 Uiso 1 1 calc R
C11 C 0.2792(15) 0.2316(6) -0.0562(5) 0.048(3) Uani 1 1 d .
H11 H 0.2719 0.2055 -0.0989 0.057 Uiso 1 1 calc R
C12 C 0.1700(16) 0.2521(5) 0.0476(4) 0.049(3) Uani 1 1 d D
H12 H 0.0831 0.2423 0.0781 0.059 Uiso 1 1 calc R
H13 H 1.4217 0.0206 0.4340 0.059 Uiso 1 1 d R
H14 H 1.3721 -0.1047 0.4585 0.059 Uiso 1 1 d R
H15 H 1.2821 -0.1394 0.5658 0.059 Uiso 1 1 d R
H17 H 1.2912 0.0848 0.6140 0.059 Uiso 1 1 d R
C21 C 1.1408(15) -0.1047(5) 0.8973(5) 0.046(3) Uani 1 1 d .
H21 H 1.1734 -0.1542 0.8838 0.055 Uiso 1 1 calc R
H22 H 1.1500 -0.1244 1.0004 0.055 Uiso 1 1 d R
H23 H 1.0521 -0.0026 1.0293 0.055 Uiso 1 1 d R
H24 H 1.0172 0.0618 0.8346 0.055 Uiso 1 1 d R
C25 C 0.501(2) 0.2692(6) 0.6158(6) 0.055(4) Uani 1 1 d .
C26 C 0.6734(19) 0.2878(5) 0.6651(5) 0.063(4) Uani 1 1 d .
H26 H 0.7793 0.2850 0.6389 0.076 Uiso 1 1 calc R
C27 C 0.656(2) 0.3711(6) 0.6978(6) 0.098(6) Uani 1 1 d .
H27A H 0.7061 0.4106 0.6691 0.117 Uiso 1 1 calc R
H27B H 0.5325 0.3838 0.7031 0.117 Uiso 1 1 calc R
C28 C 0.768(2) 0.3633(6) 0.7713(5) 0.080(5) Uani 1 1 d .
H28A H 0.6941 0.3754 0.8088 0.096 Uiso 1 1 calc R
H28B H 0.8688 0.3986 0.7743 0.096 Uiso 1 1 calc R
C29 C 0.8339(15) 0.2773(5) 0.7774(5) 0.039(3) Uani 1 1 d .
C30 C 0.6946(18) 0.2320(6) 0.7308(6) 0.050(3) Uani 1 1 d .
C31 C 0.7499(19) 0.1509(6) 0.7092(5) 0.077(4) Uani 1 1 d .
H31A H 0.8433 0.1549 0.6784 0.116 Uiso 1 1 calc R
H31B H 0.6490 0.1248 0.6854 0.116 Uiso 1 1 calc R
H31C H 0.7923 0.1218 0.7502 0.116 Uiso 1 1 calc R
C32 C 0.5209(18) 0.2262(6) 0.7652(6) 0.073(4) Uani 1 1 d .
H32A H 0.5385 0.1941 0.8063 0.109 Uiso 1 1 calc R
H32B H 0.4304 0.2036 0.7328 0.109 Uiso 1 1 calc R
H32C H 0.4840 0.2772 0.7782 0.109 Uiso 1 1 calc R
C33 C 1.0138(19) 0.2741(7) 0.7522(6) 0.082(4) Uani 1 1 d .
H33A H 1.0943 0.3058 0.7817 0.123 Uiso 1 1 calc R
H33B H 1.0082 0.2930 0.7049 0.123 Uiso 1 1 calc R
H33C H 1.0557 0.2214 0.7536 0.123 Uiso 1 1 calc R
C34 C 0.8526(14) 0.2481(7) 0.8510(5) 0.042(3) Uani 1 1 d .
C35 C 0.764(2) 0.1068(5) 1.0556(5) 0.050(4) Uani 1 1 d .
C36 C 0.6523(15) 0.0632(5) 1.1016(4) 0.038(3) Uani 1 1 d .
C37 C 0.4436(16) 0.0710(6) 1.0787(5) 0.056(3) Uani 1 1 d .
H37A H 0.4152 0.1218 1.0588 0.067 Uiso 1 1 calc R
H37B H 0.4039 0.0314 1.0447 0.067 Uiso 1 1 calc R
C38 C 0.3586(17) 0.0595(6) 1.1473(5) 0.057(4) Uani 1 1 d .
H38A H 0.2810 0.1030 1.1552 0.069 Uiso 1 1 calc R
H38B H 0.2872 0.0125 1.1448 0.069 Uiso 1 1 calc R
C39 C 0.5029(15) 0.0536(5) 1.2066(5) 0.042(3) Uani 1 1 d .
H39 H 0.5294 -0.0018 1.2131 0.051 Uiso 1 1 calc R
C40 C 0.6674(15) 0.0905(5) 1.1789(5) 0.042(3) Uani 1 1 d .
C41 C 0.4622(18) 0.0838(6) 1.2752(6) 0.047(3) Uani 1 1 d .
C42 C 0.702(2) -0.0236(5) 1.0949(6) 0.087(5) Uani 1 1 d .
H42A H 0.6962 -0.0376 1.0462 0.131 Uiso 1 1 calc R
H42B H 0.6194 -0.0550 1.1180 0.131 Uiso 1 1 calc R
H42C H 0.8207 -0.0321 1.1163 0.131 Uiso 1 1 calc R
C43 C 0.8449(17) 0.0676(7) 1.2181(6) 0.077(4) Uani 1 1 d .
H43A H 0.8437 0.0804 1.2668 0.115 Uiso 1 1 calc R
H43B H 0.9399 0.0953 1.1988 0.115 Uiso 1 1 calc R
H43C H 0.8631 0.0127 1.2132 0.115 Uiso 1 1 calc R
C44 C 0.6504(18) 0.1816(5) 1.1787(5) 0.065(4) Uani 1 1 d .
H44A H 0.5579 0.1972 1.1437 0.098 Uiso 1 1 calc R
H44B H 0.7617 0.2043 1.1685 0.098 Uiso 1 1 calc R
H44C H 0.6212 0.1990 1.2239 0.098 Uiso 1 1 calc R
O4W O 0.8499(12) 0.1254(5) 0.5497(4) 0.099(3) Uani 1 1 d .
H4WA H 0.9405 0.1543 0.5466 0.119 Uiso 1 1 d R
H4WB H 0.7598 0.1542 0.5541 0.119 Uiso 1 1 d R
O5W O 0.4551(13) 0.0602(4) 0.8874(4) 0.090(3) Uani 1 1 d .
H5WA H 0.5279 0.0798 0.9192 0.108 Uiso 1 1 d R
H5WB H 0.4930 0.0155 0.8772 0.108 Uiso 1 1 d R
H6WA H 0.8703 0.2795 0.3742 0.108 Uiso 1 1 d R
H6WB H 0.9659 0.2140 0.3960 0.108 Uiso 1 1 d R
H7WB H 0.8913 0.0057 0.4079 0.108 Uiso 1 1 d R
O8W O 0.2122(16) 0.4359(5) 0.6457(6) 0.142(5) Uani 1 1 d .
H8WA H 0.2645 0.3928 0.6406 0.171 Uiso 1 1 d R
H8WB H 0.2909 0.4711 0.6533 0.171 Uiso 1 1 d R

loop_
_atom_site_aniso_label
_atom_site_aniso_U_11
_atom_site_aniso_U_22
_atom_site_aniso_U_33
_atom_site_aniso_U_23
_atom_site_aniso_U_13
_atom_site_aniso_U_12
O6W 0.079(7) 0.048(5) 0.152(9) 0.043(5) 0.043(7) 0.014(5)
O7W 0.159(13) 0.153(11) 0.175(10) -0.018(9) 0.046(10) -0.076(10)
N7 0.080(8) 0.051(5) 0.024(5) 0.003(4) 0.017(5) 0.010(5)
C13 0.082(11) 0.049(6) 0.033(6) -0.002(5) 0.013(7) 0.006(7)
C14 0.121(13) 0.029(5) 0.054(8) -0.002(5) 0.027(8) 0.026(7)
C17 0.048(8) 0.033(6) 0.044(6) -0.001(5) 0.004(6) -0.008(6)
C15 0.082(10) 0.032(6) 0.038(6) -0.002(5) 0.018(7) 0.004(6)
C16 0.063(9) 0.048(6) 0.018(5) -0.003(4) 0.015(6) 0.007(6)
N1 0.064(7) 0.035(5) 0.031(5) -0.007(4) 0.006(5) -0.003(5)
C18 0.048(8) 0.035(6) 0.033(6) -0.007(5) 0.013(6) 0.006(5)
N10 0.052(7) 0.035(5) 0.032(5) -0.005(4) 0.012(5) -0.007(4)
N9 0.058(7) 0.024(4) 0.055(6) -0.006(4) 0.019(5) 0.002(4)
C19 0.056(9) 0.036(6) 0.034(6) 0.012(5) 0.016(6) 0.008(6)
C20 0.053(9) 0.030(5) 0.038(6) 0.009(5) 0.016(6) 0.001(5)
C22 0.065(10) 0.029(6) 0.052(7) 0.004(5) 0.012(7) 0.001(6)
C23 0.068(10) 0.072(8) 0.028(6) -0.010(6) 0.007(6) -0.021(7)
C24 0.052(9) 0.037(6) 0.040(6) 0.009(5) 0.020(6) 0.009(6)
N12 0.048(7) 0.033(5) 0.037(5) 0.015(4) 0.006(5) 0.000(4)
Co1 0.0651(12) 0.0335(7) 0.0369(8) 0.0005(6) 0.0108(8) -0.0008(8)
Co2 0.0599(12) 0.0360(7) 0.0348(8) -0.0017(7) 0.0138(8) -0.0017(8)
O1 0.093(7) 0.064(5) 0.016(4) -0.008(3) -0.008(4) -0.005(5)
O1W 0.078(6) 0.038(4) 0.042(4) -0.001(3) 0.005(4) 0.004(4)
O2 0.070(7) 0.078(6) 0.054(5) -0.026(4) -0.009(5) 0.025(6)
O2W 0.081(7) 0.049(4) 0.058(5) -0.007(3) 0.028(5) -0.001(4)
O3 0.077(7) 0.068(5) 0.053(5) -0.006(4) 0.019(5) -0.003(5)
O3W 0.077(6) 0.040(4) 0.038(4) -0.001(3) -0.002(4) -0.005(4)
O4 0.082(6) 0.032(4) 0.050(4) -0.003(3) -0.009(4) 0.002(4)
O5 0.061(6) 0.046(4) 0.057(5) 0.005(3) 0.006(5) 0.000(4)
O6 0.035(6) 0.060(5) 0.065(5) -0.005(4) 0.017(5) -0.017(4)
O7 0.093(7) 0.059(5) 0.042(5) -0.003(4) 0.005(5) 0.014(5)
O8 0.081(7) 0.045(5) 0.047(4) 0.002(3) 0.011(5) 0.022(4)
N2 0.078(8) 0.044(5) 0.039(5) 0.007(4) 0.011(6) -0.015(5)
N3 0.078(8) 0.041(5) 0.038(5) 0.007(4) 0.003(6) -0.012(5)
N4 0.047(7) 0.028(4) 0.032(5) -0.001(4) 0.014(5) -0.005(4)
N5 0.081(8) 0.037(5) 0.024(4) 0.005(3) 0.010(5) -0.029(5)
N6 0.067(8) 0.042(5) 0.037(5) -0.010(4) 0.017(5) -0.006(5)
N8 0.072(8) 0.032(5) 0.050(6) -0.003(4) 0.028(6) -0.007(5)
N11 0.122(10) 0.020(4) 0.035(5) 0.008(4) 0.001(6) -0.033(5)
C1 0.077(10) 0.034(6) 0.047(7) -0.009(5) 0.012(7) -0.003(6)
C2 0.104(12) 0.028(6) 0.053(8) -0.001(5) 0.006(8) -0.007(6)
C3 0.073(10) 0.042(6) 0.044(7) 0.001(5) 0.004(7) 0.005(6)
C4 0.048(8) 0.023(5) 0.052(7) 0.003(5) 0.000(6) -0.005(5)
C5 0.061(9) 0.031(5) 0.049(7) -0.004(5) 0.010(7) 0.001(6)
C6 0.059(9) 0.036(6) 0.035(6) 0.005(5) 0.011(6) 0.000(6)
C7 0.062(9) 0.025(5) 0.040(6) -0.004(5) 0.012(6) 0.000(6)
C8 0.045(8) 0.044(6) 0.031(6) 0.006(5) 0.012(6) 0.005(6)
C9 0.059(9) 0.050(7) 0.042(7) -0.001(5) 0.015(7) -0.017(6)
C10 0.070(10) 0.054(7) 0.048(7) 0.007(6) 0.019(7) -0.021(7)
C11 0.051(9) 0.053(7) 0.042(7) -0.002(5) 0.021(7) -0.004(6)
C12 0.053(9) 0.037(6) 0.059(7) 0.005(5) 0.018(7) -0.001(6)
C21 0.052(9) 0.028(5) 0.058(7) 0.004(5) 0.013(7) -0.008(5)
C25 0.085(12) 0.038(6) 0.040(7) 0.007(5) -0.003(8) -0.009(7)
C26 0.123(13) 0.024(5) 0.038(6) 0.007(5) -0.021(7) 0.001(7)
C27 0.187(18) 0.028(6) 0.067(8) 0.006(6) -0.046(10) -0.002(8)
C28 0.134(14) 0.036(6) 0.064(8) 0.001(5) -0.017(9) -0.002(8)
C29 0.034(8) 0.035(6) 0.050(7) -0.007(5) 0.016(6) -0.010(5)
C30 0.064(10) 0.037(6) 0.048(7) 0.003(5) 0.000(7) -0.001(6)
C31 0.129(12) 0.034(6) 0.063(7) -0.005(6) -0.029(8) 0.001(8)
C32 0.086(12) 0.057(8) 0.073(9) 0.014(6) -0.004(9) -0.006(8)
C33 0.081(13) 0.078(9) 0.087(10) 0.003(8) 0.004(10) -0.002(9)
C34 0.032(8) 0.069(8) 0.026(6) -0.014(5) 0.017(6) -0.006(6)
C35 0.103(13) 0.029(6) 0.023(6) 0.004(5) 0.032(8) -0.002(7)
C36 0.055(8) 0.035(5) 0.028(5) -0.007(4) 0.025(6) 0.001(5)
C37 0.060(10) 0.066(8) 0.045(7) -0.003(5) 0.023(7) -0.008(7)
C38 0.075(11) 0.044(6) 0.054(7) -0.008(6) 0.011(7) -0.002(7)
C39 0.068(9) 0.028(5) 0.033(6) 0.003(4) 0.020(6) -0.009(6)
C40 0.042(8) 0.032(5) 0.051(7) 0.004(5) 0.006(6) 0.001(5)
C41 0.065(10) 0.043(6) 0.036(7) 0.006(5) 0.028(7) -0.008(7)
C42 0.169(16) 0.023(6) 0.078(9) -0.006(5) 0.056(10) -0.003(8)
C43 0.081(12) 0.086(9) 0.062(8) 0.011(7) -0.002(8) -0.004(9)
C44 0.105(11) 0.030(5) 0.061(7) -0.016(5) 0.007(7) -0.017(7)
O4W 0.066(7) 0.105(7) 0.125(7) 0.019(6) 0.003(6) -0.015(6)
O5W 0.135(9) 0.050(5) 0.080(6) -0.015(4) -0.016(6) 0.017(6)
O8W 0.136(11) 0.068(6) 0.214(13) -0.022(7) -0.033(10) 0.021(7)

loop_
_atom_type_symbol
_atom_type_description
_atom_type_scat_dispersion_real
_atom_type_scat_dispersion_imag
_atom_type_scat_source
C C 0.0033 0.0016 'International Tables Vol C Tables 4.2.6.8 and 6.1.1.4'
H H 0.0000 0.0000 'International Tables Vol C Tables 4.2.6.8 and 6.1.1.4'
Co Co 0.3494 0.9721 'International Tables Vol C Tables 4.2.6.8 and 6.1.1.4'
N N 0.0061 0.0033 'International Tables Vol C Tables 4.2.6.8 and 6.1.1.4'
O O 0.0106 0.0060 'International Tables Vol C Tables 4.2.6.8 and 6.1.1.4'

loop_
_geom_angle_atom_site_label_1
_geom_angle_atom_site_label_2
_geom_angle_atom_site_label_3
_geom_angle
_geom_angle_site_symmetry_1
_geom_angle_site_symmetry_3
C17 N7 C13 115.3(8) . .
C17 N7 Co1 124.0(7) . 1_655
C13 N7 Co1 119.7(6) . 1_655
C14 C13 N7 123.6(10) . .
C13 C14 C15 119.8(9) . .
N7 C17 C16 126.3(8) . .
C14 C15 C16 119.8(9) . .
C17 C16 C15 115.2(8) . .
C17 C16 C18 128.3(8) . .
C15 C16 C18 116.5(9) . .
C1 N1 C5 119.5(8) . .
C1 N1 Co1 121.4(7) . .
C5 N1 Co1 118.9(6) . .
N8 C18 N10 106.3(8) . .
N8 C18 C16 122.6(8) . .
N10 C18 C16 130.8(9) . .
C19 N10 C18 109.1(8) . .
C19 N10 N11 126.0(7) . .
C18 N10 N11 122.4(8) . .
C19 N9 N8 107.1(7) . .
N9 C19 N10 107.7(8) . .
N9 C19 C20 124.1(9) . .
N10 C19 C20 128.1(9) . .
C21 C20 C24 118.0(9) . .
C21 C20 C19 119.1(9) . .
C24 C20 C19 122.9(9) . .
C21 C22 C23 116.7(9) . .
N12 C23 C22 124.7(9) . .
N12 C24 C20 123.9(8) . .
C24 N12 C23 115.7(8) . .
C24 N12 Co2 118.4(6) . .
C23 N12 Co2 125.7(7) . .
O1 Co1 O1W 88.6(3) . .
O1 Co1 O2W 91.3(3) . .
O1W Co1 O2W 177.3(3) . .
O1 Co1 O3W 177.0(3) . .
O1W Co1 O3W 88.5(3) . .
O2W Co1 O3W 91.6(3) . .
O1 Co1 N7 94.4(3) . 1_455
O1W Co1 N7 90.7(3) . 1_455
O2W Co1 N7 92.0(3) . 1_455
O3W Co1 N7 85.0(3) . 1_455
O1 Co1 N1 96.8(3) . .
O1W Co1 N1 89.7(3) . .
O2W Co1 N1 87.6(3) . .
O3W Co1 N1 83.9(3) . .
N7 Co1 N1 168.8(3) 1_455 .
O4 Co2 O5 112.4(3) . .
O4 Co2 N6 97.9(3) . 1_656
O5 Co2 N6 137.6(3) . 1_656
O4 Co2 N12 91.1(3) . .
O5 Co2 N12 100.6(3) . .
N6 Co2 N12 108.0(4) 1_656 .
C25 O1 Co1 128.9(9) . .
C34 O4 Co2 109.1(6) . .
C35 O5 Co2 95.1(8) . .
C6 N2 N3 106.0(8) . .
C7 N3 N2 107.3(8) . .
C7 N4 C6 105.8(8) . .
C7 N4 N5 126.7(8) . .
C6 N4 N5 126.8(8) . .
C12 N6 C11 117.9(10) . .
C12 N6 Co2 120.9(8) . 1_454
C11 N6 Co2 120.9(7) . 1_454
C18 N8 N9 109.5(7) . .
N1 C1 C2 120.5(10) . .
C3 C2 C1 120.2(10) . .
C2 C3 C4 118.9(10) . .
C5 C4 C3 118.4(9) . .
C5 C4 C6 121.0(9) . .
C3 C4 C6 120.6(9) . .
N1 C5 C4 122.5(9) . .
N2 C6 N4 111.2(8) . .
N2 C6 C4 122.9(9) . .
N4 C6 C4 125.9(9) . .
N3 C7 N4 109.8(8) . .
N3 C7 C8 121.0(10) . .
N4 C7 C8 129.0(9) . .
C9 C8 C12 114.3(9) . .
C9 C8 C7 121.2(10) . .
C12 C8 C7 124.5(10) . .
C10 C9 C8 121.5(11) . .
C11 C10 C9 118.8(11) . .
N6 C11 C10 122.7(10) . .
N6 C12 C8 124.7(10) . .
C22 C21 C20 120.7(9) . .
O2 C25 O1 123.4(13) . .
O2 C25 C26 123.4(11) . .
O1 C25 C26 113.2(12) . .
C25 C26 C30 111.9(9) . .
C25 C26 C27 109.4(11) . .
C30 C26 C27 104.1(8) . .
C28 C27 C26 102.7(9) . .
C27 C28 C29 106.7(8) . .
C33 C29 C34 106.6(10) . .
C33 C29 C30 112.9(9) . .
C34 C29 C30 112.4(8) . .
C33 C29 C28 107.7(9) . .
C34 C29 C28 113.1(8) . .
C30 C29 C28 104.1(9) . .
C31 C30 C32 108.9(10) . .
C31 C30 C29 115.9(10) . .
C32 C30 C29 110.6(9) . .
C31 C30 C26 110.6(9) . .
C32 C30 C26 110.9(10) . .
C29 C30 C26 99.7(8) . .
O3 C34 O4 121.4(9) . .
O3 C34 C29 123.9(10) . .
O4 C34 C29 114.8(8) . .
O6 C35 O5 114.8(11) . .
O6 C35 C36 124.9(11) . .
O5 C35 C36 119.3(13) . .
C35 C36 C42 106.7(8) . .
C35 C36 C40 114.9(9) . .
C42 C36 C40 112.1(8) . .
C35 C36 C37 113.0(9) . .
C42 C36 C37 107.3(9) . .
C40 C36 C37 102.8(8) . .
C38 C37 C36 103.4(8) . .
C39 C38 C37 109.2(10) . .
C41 C39 C38 117.1(10) . .
C41 C39 C40 113.8(9) . .
C38 C39 C40 105.2(8) . .
C43 C40 C39 115.1(9) . .
C43 C40 C44 109.1(10) . .
C39 C40 C44 110.3(9) . .
C43 C40 C36 112.1(9) . .
C39 C40 C36 102.4(8) . .
C44 C40 C36 107.6(8) . .
O7 C41 O8 120.5(10) . .
O7 C41 C39 118.4(11) . .
O8 C41 C39 121.1(11) . .

loop_
_geom_bond_atom_site_label_1
_geom_bond_atom_site_label_2
_geom_bond_distance
_geom_bond_site_symmetry_2
N7 C17 1.302(10) .
N7 C13 1.351(12) .
N7 Co1 2.166(9) 1_655
C13 C14 1.330(14) .
C14 C15 1.363(13) .
C17 C16 1.394(12) .
C15 C16 1.372(12) .
C16 C18 1.424(12) .
N1 C1 1.339(12) .
N1 C5 1.346(11) .
N1 Co1 2.213(8) .
C18 N8 1.316(11) .
C18 N10 1.379(11) .
N10 C19 1.351(11) .
N10 N11 1.417(10) .
N9 C19 1.336(11) .
N9 N8 1.391(10) .
C19 C20 1.420(12) .
C20 C21 1.368(12) .
C20 C24 1.370(12) .
C22 C21 1.376(13) .
C22 C23 1.372(14) .
C23 N12 1.350(12) .
C24 N12 1.340(11) .
N12 Co2 2.078(8) .
Co1 O1 2.043(7) .
Co1 O1W 2.043(8) .
Co1 O2W 2.065(8) .
Co1 O3W 2.139(7) .
Co1 N7 2.166(9) 1_455
Co2 O4 1.949(7) .
Co2 O5 2.009(8) .
Co2 N6 2.058(9) 1_656
O1 C25 1.291(13) .
O2 C25 1.219(14) .
O3 C34 1.217(10) .
O4 C34 1.293(12) .
O5 C35 1.296(12) .
O6 C35 1.207(14) .
O7 C41 1.256(12) .
O8 C41 1.272(13) .
N2 C6 1.289(11) .
N2 N3 1.396(10) .
N3 C7 1.307(11) .
N4 C7 1.335(11) .
N4 C6 1.347(11) .
N4 N5 1.393(10) .
N6 C12 1.285(10) .
N6 C11 1.339(11) .
N6 Co2 2.058(9) 1_454
C1 C2 1.408(13) .
C2 C3 1.359(13) .
C3 C4 1.405(13) .
C4 C5 1.378(12) .
C4 C6 1.449(12) .
C7 C8 1.452(12) .
C8 C9 1.368(12) .
C8 C12 1.418(14) .
C9 C10 1.360(13) .
C10 C11 1.340(14) .
C25 C26 1.564(16) .
C26 C30 1.581(13) .
C26 C27 1.575(13) .
C27 C28 1.578(14) .
C28 C29 1.562(14) .
C29 C33 1.479(15) .
C29 C34 1.490(13) .
C29 C30 1.526(14) .
C30 C31 1.524(14) .
C30 C32 1.519(15) .
C35 C36 1.478(13) .
C36 C42 1.548(12) .
C36 C40 1.548(12) .
C36 C37 1.596(15) .
C37 C38 1.527(13) .
C38 C39 1.500(14) .
C39 C41 1.472(12) .
C39 C40 1.528(14) .
C40 C43 1.521(14) .
C40 C44 1.573(12) .
